data_9001112
loop_
_publ_author_name
'Pagoaga, M. K.'
'Appleman, D. E.'
'Stewart, J. M.'

_publ_section_title
;
 Crystal structures and crystal chemistry of the uranyl oxide hydrates
 becquerelite, billietite, and protasite
;
_journal_name_full 'American Mineralogist'
_journal_page_first 1230
_journal_page_last 1238
_journal_volume 72
_journal_year 1987
_chemical_compound_source 'Shinkolobwe mine, Shaba, Zaire'
_chemical_formula_sum 'Ba O14 U3'
_chemical_name_mineral Protasite
_space_group_IT_number 7
_symmetry_space_group_name_Hall 'P -2yac'
_symmetry_space_group_name_H-M 'P 1 n 1'
_cell_angle_alpha 90
_cell_angle_beta 90.401
_cell_angle_gamma 90
_cell_length_a 12.2949
_cell_length_b 7.2206
_cell_length_c 6.9558
_cell_formula_units_Z 2
_cell_volume 617.497
_database_code_amcsd 0001134
_exptl_crystal_density_diffrn 5.784
_cod_original_formula_sum 'U3 Ba O14'
_cod_database_code 9001112

loop_
_space_group_symop_operation_xyz
x,y,z
1/2+x,-y,1/2+z

loop_
_atom_site_aniso_label
_atom_site_aniso_U_11
_atom_site_aniso_U_22
_atom_site_aniso_U_33
_atom_site_aniso_U_12
_atom_site_aniso_U_13
_atom_site_aniso_U_23
U1 0.00560 0.00600 0.00010 -0.00020 0.00060 0.00020
U2 0.00270 0.00590 0.00260 -0.00050 -0.00020 0.00190
U3 0.00320 0.00570 0.00080 -0.00040 -0.00130 -0.00010
Ba 0.01300 0.00620 0.00880 0.00100 -0.00070 0.00090

loop_
_atom_site_label
_atom_site_fract_x
_atom_site_fract_y
_atom_site_fract_z
_atom_site_U_iso_or_equiv
U1 0.00000 -0.02314 0.00000 ?
U2 0.81983 -0.01959 0.45837 ?
U3 0.11859 -0.01512 0.52145 ?
Ba 0.97749 0.51175 0.32850 ?
O101u 0.01700 -0.27800 -0.02700 0.01200
O102u 0.98970 0.23100 0.05600 0.01200
O201u 0.80960 -0.26700 0.50400 0.01200
O202u 0.84180 0.22400 0.39900 0.01200
O301u 0.13370 -0.26400 0.55800 0.01200
O302u 0.10340 0.23300 0.46200 0.01200
O1o 0.97940 -0.09200 0.31800 0.00800
O2o 0.95400 0.00500 -0.30800 0.00800
O3h 0.80860 -0.07400 0.07200 0.01100
O4h 0.19380 -0.07200 0.20300 0.01100
O5o 0.15050 0.02500 -0.16300 0.00800
O6w 0.18700 0.54500 0.15600 0.04000
O7w 0.80200 0.53400 0.06200 0.04000
O8w 0.93400 0.44200 0.72200 0.04000

loop_
_cod_related_entry_id
_cod_related_entry_database
_cod_related_entry_code
1 AMCSD 0001134
